data_4111230
loop_
_publ_author_name
'Albert Epshteyn'
'Peter Y. Zavalij'
'Lawrence R. Sita'

_publ_section_title
;
 High-Oxidation-State Neutral and Cationic Tantalum(IV) Alkyl Complexes
 That Are Stable toward \b-Hydrogen and \b-Methyl Eliminations
;
_journal_name_full 'Journal of the American Chemical Society'
_journal_page_first 16052
_journal_page_last 16053
_journal_paper_doi 10.1021/ja067011y
_journal_volume 128
_journal_year 2006
_chemical_formula_moiety 'C23 H42 N2 Ta'
_chemical_formula_sum 'C23 H42 N2 Ta'
_chemical_formula_weight 527.54
_chemical_name_systematic ?
_space_group_IT_number 2
_symmetry_cell_setting triclinic
_symmetry_space_group_name_Hall '-P 1'
_symmetry_space_group_name_H-M 'P -1'
_atom_sites_solution_hydrogens geom
_atom_sites_solution_primary direct
_atom_sites_solution_secondary difmap
_audit_creation_method 'SHELXL-97 & ZCIF'
_cell_angle_alpha 90.119(2)
_cell_angle_beta 90.426(2)
_cell_angle_gamma 107.075(2)
_cell_formula_units_Z 2
_cell_length_a 9.0554(12)
_cell_length_b 9.7804(13)
_cell_length_c 14.465(2)
_cell_measurement_reflns_used 6298
_cell_measurement_temperature 223(2)
_cell_measurement_theta_max 29.0
_cell_measurement_theta_min 2.2
_cell_volume 1224.6(3)
_computing_cell_refinement 'SAINT (Bruker, 1999)'
_computing_data_collection 'SMART (Bruker, 1999)'
_computing_data_reduction SAINT
_computing_molecular_graphics 'XSHEL (Bruker, 1999)'
_computing_publication_material SHELXL-97
_computing_structure_refinement 'SHELXL-97 (Sheldrick, 1997)'
_computing_structure_solution 'SHELXS-97 (Sheldrick, 1990)'
_diffrn_ambient_temperature 223(2)
_diffrn_detector 'CCD area detector'
_diffrn_detector_area_resol_mean 8.33
_diffrn_detector_type 'Bruker Smart1000'
_diffrn_measured_fraction_theta_full 0.987
_diffrn_measured_fraction_theta_max 0.987
_diffrn_measurement_details 551,606,606,50,660
_diffrn_measurement_device_type 'three-circle diffractometer'
_diffrn_measurement_method '\w scans'
_diffrn_measurement_specimen_support 'glass capillary'
_diffrn_orient_matrix_type standard
_diffrn_orient_matrix_UB_11 -0.1153607
_diffrn_orient_matrix_UB_12 -0.0267940
_diffrn_orient_matrix_UB_13 0.0014842
_diffrn_orient_matrix_UB_21 -0.0048853
_diffrn_orient_matrix_UB_22 -0.0332684
_diffrn_orient_matrix_UB_23 -0.0656788
_diffrn_orient_matrix_UB_31 -0.0038238
_diffrn_orient_matrix_UB_32 -0.0980612
_diffrn_orient_matrix_UB_33 0.0215406
_diffrn_radiation_monochromator graphite
_diffrn_radiation_source 'fine-focus sealed tube'
_diffrn_radiation_type MoK\a
_diffrn_radiation_wavelength 0.71073
_diffrn_reflns_av_R_equivalents 0.0191
_diffrn_reflns_av_sigmaI/netI 0.0212
_diffrn_reflns_limit_h_max 11
_diffrn_reflns_limit_h_min -11
_diffrn_reflns_limit_k_max 12
_diffrn_reflns_limit_k_min -12
_diffrn_reflns_limit_l_max 18
_diffrn_reflns_limit_l_min -18
_diffrn_reflns_number 14316
_diffrn_reflns_theta_full 27.50
_diffrn_reflns_theta_max 27.50
_diffrn_reflns_theta_min 1.41
_diffrn_source_current 40
_diffrn_source_voltage 50
_diffrn_standards_decay_% 0.38
_exptl_absorpt_coefficient_mu 4.496
_exptl_absorpt_correction_T_max 0.372
_exptl_absorpt_correction_T_min 0.259
_exptl_absorpt_correction_type multi-scan
_exptl_absorpt_process_details 'SADABS (Sheldrick, 1996)'
_exptl_crystal_colour dark-green
_exptl_crystal_density_diffrn 1.431
_exptl_crystal_density_method not_measured
_exptl_crystal_description prism
_exptl_crystal_F_000 534
_exptl_crystal_id 'Sita/Epshteyn AE519'
_exptl_crystal_size_max 0.345
_exptl_crystal_size_mid 0.250
_exptl_crystal_size_min 0.220
_refine_diff_density_max 2.381
_refine_diff_density_min -1.233
_refine_diff_density_rms 0.085
_refine_ls_extinction_method none
_refine_ls_goodness_of_fit_ref 1.001
_refine_ls_hydrogen_treatment mixed
_refine_ls_matrix_type full
_refine_ls_number_parameters 266
_refine_ls_number_reflns 5555
_refine_ls_number_restraints 4
_refine_ls_restrained_S_all 1.001
_refine_ls_R_factor_all 0.0231
_refine_ls_R_factor_gt 0.0215
_refine_ls_shift/su_max 0.001
_refine_ls_shift/su_mean 0.000
_refine_ls_structure_factor_coef Fsqd
_refine_ls_weighting_details 'w=1/[\s^2^(Fo^2^)+(0.011P)^2^+2.522P], P=(max(Fo^2^,0)+2Fc^2^)/3'
_refine_ls_weighting_scheme calc
_refine_ls_wR_factor_gt 0.0473
_refine_ls_wR_factor_ref 0.0482
_reflns_number_gt 5334
_reflns_number_total 5555
_reflns_threshold_expression >2sigma(I)
_cod_data_source_file ja067011ysi20061102_121109.cif
_cod_data_source_block Cp*Ta(Np)[N(iPr)C(CH2)N(iPr)]
_cod_original_cell_volume 1224.5(3)
_cod_database_code 4111230

loop_
_symmetry_equiv_pos_as_xyz
'x, y, z'
'-x, -y, -z'

loop_
_atom_site_label
_atom_site_type_symbol
_atom_site_fract_x
_atom_site_fract_y
_atom_site_fract_z
_atom_site_U_iso_or_equiv
_atom_site_adp_type
_atom_site_occupancy
_atom_site_symmetry_multiplicity
_atom_site_calc_flag
_atom_site_refinement_flags
Ta1 Ta 0.312401(12) 0.321071(12) 0.24814(2) 0.02926(4) Uani 1 1 d .
C1 C 0.5054(3) 0.5198(3) 0.2497(4) 0.0395(8) Uani 1 1 d D
H1 H 0.488(5) 0.597(4) 0.213(3) 0.051(9) Uiso 1 1 d D
H2 H 0.485(5) 0.558(5) 0.310(2) 0.051(9) Uiso 1 1 d D
C2 C 0.6798(3) 0.5314(3) 0.2534(4) 0.0411(8) Uani 1 1 d .
C3 C 0.7258(6) 0.4598(7) 0.1702(5) 0.0720(18) Uani 1 1 d .
H31 H 0.8372 0.4798 0.1694 0.108 Uiso 1 1 calc R
H32 H 0.6918 0.4963 0.1142 0.108 Uiso 1 1 calc R
H33 H 0.6779 0.3573 0.1735 0.108 Uiso 1 1 calc R
C4 C 0.7744(4) 0.6899(4) 0.2535(6) 0.0637(12) Uani 1 1 d .
H41 H 0.8837 0.6977 0.2547 0.096 Uiso 1 1 calc R
H42 H 0.7490 0.7368 0.3076 0.096 Uiso 1 1 calc R
H43 H 0.7504 0.7353 0.1981 0.096 Uiso 1 1 calc R
C5 C 0.7204(6) 0.4642(7) 0.3416(5) 0.0712(17) Uani 1 1 d .
H51 H 0.6701 0.3619 0.3403 0.107 Uiso 1 1 calc R
H52 H 0.6854 0.5060 0.3949 0.107 Uiso 1 1 calc R
H53 H 0.8314 0.4820 0.3456 0.107 Uiso 1 1 calc R
N1 N 0.3804(4) 0.1780(4) 0.1712(3) 0.0364(7) Uani 1 1 d .
N2 N 0.3802(4) 0.1748(4) 0.3230(3) 0.0376(8) Uani 1 1 d .
C10 C 0.4194(4) 0.1038(3) 0.2462(4) 0.0402(7) Uani 1 1 d .
C11 C 0.4834(5) -0.0045(4) 0.2452(5) 0.0597(11) Uani 1 1 d D
H111 H 0.509(7) -0.039(6) 0.188(3) 0.078(11) Uiso 1 1 d D
H112 H 0.504(7) -0.042(6) 0.303(3) 0.078(11) Uiso 1 1 d D
C12 C 0.3974(6) 0.1315(6) 0.0767(4) 0.0530(12) Uani 1 1 d .
H12 H 0.4953 0.1060 0.0741 0.060(15) Uiso 1 1 calc R
C13 C 0.2662(7) -0.0016(6) 0.0490(5) 0.0706(16) Uani 1 1 d .
H131 H 0.2564 -0.0751 0.0954 0.106 Uiso 1 1 calc R
H132 H 0.2890 -0.0368 -0.0103 0.106 Uiso 1 1 calc R
H133 H 0.1701 0.0230 0.0445 0.106 Uiso 1 1 calc R
C14 C 0.4093(7) 0.2517(7) 0.0086(4) 0.0689(16) Uani 1 1 d .
H141 H 0.3149 0.2795 0.0099 0.103 Uiso 1 1 calc R
H142 H 0.4243 0.2195 -0.0531 0.103 Uiso 1 1 calc R
H143 H 0.4962 0.3331 0.0255 0.103 Uiso 1 1 calc R
C15 C 0.3955(6) 0.1233(6) 0.4160(4) 0.0533(12) Uani 1 1 d .
H15 H 0.4940 0.0987 0.4191 0.050(14) Uiso 1 1 calc R
C16 C 0.2656(8) -0.0118(7) 0.4375(5) 0.080(2) Uani 1 1 d .
H161 H 0.2811 -0.0450 0.4990 0.119 Uiso 1 1 calc R
H162 H 0.2657 -0.0854 0.3925 0.119 Uiso 1 1 calc R
H163 H 0.1673 0.0090 0.4348 0.119 Uiso 1 1 calc R
C17 C 0.4040(7) 0.2391(7) 0.4876(4) 0.0731(17) Uani 1 1 d .
H171 H 0.3084 0.2648 0.4866 0.110 Uiso 1 1 calc R
H172 H 0.4896 0.3226 0.4735 0.110 Uiso 1 1 calc R
H173 H 0.4195 0.2039 0.5485 0.110 Uiso 1 1 calc R
C20 C 0.0370(3) 0.2458(3) 0.2427(4) 0.0430(9) Uani 1 1 d .
C21 C 0.0830(4) 0.3391(5) 0.1670(3) 0.0391(9) Uani 1 1 d .
C22 C 0.1517(4) 0.4780(4) 0.2043(3) 0.0349(8) Uani 1 1 d .
C23 C 0.1477(4) 0.4703(4) 0.3013(3) 0.0360(9) Uani 1 1 d .
C24 C 0.0778(5) 0.3271(5) 0.3261(3) 0.0406(10) Uani 1 1 d .
C25 C -0.0516(5) 0.0879(4) 0.2372(6) 0.082(2) Uani 1 1 d .
H251 H 0.0100 0.0322 0.2645 0.122 Uiso 1 1 calc R
H252 H -0.0737 0.0601 0.1730 0.122 Uiso 1 1 calc R
H253 H -0.1478 0.0706 0.2707 0.122 Uiso 1 1 calc R
C26 C 0.0352(7) 0.3026(8) 0.0675(4) 0.0752(19) Uani 1 1 d .
H261 H -0.0712 0.3023 0.0587 0.113 Uiso 1 1 calc R
H262 H 0.0447 0.2088 0.0527 0.113 Uiso 1 1 calc R
H263 H 0.1015 0.3733 0.0272 0.113 Uiso 1 1 calc R
C27 C 0.2056(6) 0.6127(6) 0.1482(5) 0.0664(16) Uani 1 1 d .
H271 H 0.1185 0.6482 0.1345 0.100 Uiso 1 1 calc R
H272 H 0.2500 0.5922 0.0909 0.100 Uiso 1 1 calc R
H273 H 0.2829 0.6843 0.1830 0.100 Uiso 1 1 calc R
C28 C 0.2004(6) 0.5961(6) 0.3667(4) 0.0680(17) Uani 1 1 d .
H281 H 0.2887 0.6670 0.3407 0.102 Uiso 1 1 calc R
H282 H 0.2293 0.5640 0.4257 0.102 Uiso 1 1 calc R
H283 H 0.1169 0.6382 0.3757 0.102 Uiso 1 1 calc R
C29 C 0.0242(7) 0.2746(9) 0.4212(5) 0.085(2) Uani 1 1 d .
H291 H 0.0985 0.3273 0.4668 0.127 Uiso 1 1 calc R
H292 H 0.0151 0.1735 0.4256 0.127 Uiso 1 1 calc R
H293 H -0.0755 0.2892 0.4326 0.127 Uiso 1 1 calc R

loop_
_atom_site_aniso_label
_atom_site_aniso_U_11
_atom_site_aniso_U_22
_atom_site_aniso_U_33
_atom_site_aniso_U_23
_atom_site_aniso_U_13
_atom_site_aniso_U_12
Ta1 0.02172(6) 0.02425(6) 0.04238(7) 0.00268(8) 0.00095(7) 0.00761(4)
C1 0.0220(13) 0.0277(14) 0.068(2) 0.001(2) 0.003(2) 0.0058(11)
C2 0.0222(13) 0.0386(16) 0.062(2) 0.002(2) 0.003(2) 0.0073(12)
C3 0.031(2) 0.079(4) 0.099(5) -0.023(3) 0.016(3) 0.006(2)
C4 0.0308(17) 0.047(2) 0.104(4) -0.002(3) -0.001(3) -0.0029(15)
C5 0.035(2) 0.080(4) 0.093(5) 0.024(3) -0.017(3) 0.008(2)
N1 0.0348(17) 0.0321(16) 0.044(2) -0.0017(14) 0.0016(14) 0.0118(13)
N2 0.0354(17) 0.0335(17) 0.046(2) 0.0082(15) 0.0004(15) 0.0136(14)
C10 0.0318(15) 0.0309(15) 0.059(2) 0.000(2) 0.000(2) 0.0109(12)
C11 0.060(2) 0.045(2) 0.084(4) 0.001(3) 0.001(3) 0.0306(18)
C12 0.043(2) 0.060(3) 0.059(3) -0.018(2) 0.001(2) 0.019(2)
C13 0.068(4) 0.063(3) 0.079(4) -0.033(3) -0.007(3) 0.018(3)
C14 0.068(4) 0.091(4) 0.045(3) 0.001(3) 0.009(3) 0.018(3)
C15 0.047(3) 0.061(3) 0.056(3) 0.021(2) -0.002(2) 0.022(2)
C16 0.078(4) 0.062(3) 0.101(5) 0.047(3) 0.021(4) 0.023(3)
C17 0.071(4) 0.096(5) 0.047(3) 0.012(3) 0.001(3) 0.016(3)
C20 0.0211(13) 0.0301(15) 0.076(3) -0.001(2) 0.001(2) 0.0050(11)
C21 0.0266(18) 0.053(2) 0.042(2) -0.0049(19) -0.0083(16) 0.0183(17)
C22 0.0225(16) 0.0339(19) 0.051(2) 0.0108(17) 0.0030(16) 0.0130(14)
C23 0.0257(17) 0.038(2) 0.048(2) -0.0069(18) -0.0018(16) 0.0161(15)
C24 0.0291(18) 0.049(2) 0.049(2) 0.0178(19) 0.0131(17) 0.0189(17)
C25 0.038(2) 0.036(2) 0.162(6) -0.002(4) -0.002(4) -0.0030(16)
C26 0.058(3) 0.121(5) 0.058(3) -0.031(3) -0.022(3) 0.045(3)
C27 0.042(2) 0.058(3) 0.105(5) 0.043(3) 0.011(3) 0.024(2)
C28 0.047(3) 0.072(3) 0.091(4) -0.043(3) -0.012(3) 0.028(3)
C29 0.067(4) 0.127(6) 0.078(4) 0.055(4) 0.041(3) 0.057(4)

loop_
_atom_type_symbol
_atom_type_description
_atom_type_scat_dispersion_real
_atom_type_scat_dispersion_imag
_atom_type_scat_source
C C 0.0033 0.0016 'International Tables Vol C Tables 4.2.6.8 and 6.1.1.4'
H H 0.0000 0.0000 'International Tables Vol C Tables 4.2.6.8 and 6.1.1.4'
N N 0.0061 0.0033 'International Tables Vol C Tables 4.2.6.8 and 6.1.1.4'
Ta Ta -0.7052 6.5227 'International Tables Vol C Tables 4.2.6.8 and 6.1.1.4'

loop_
_geom_angle_atom_site_label_1
_geom_angle_atom_site_label_2
_geom_angle_atom_site_label_3
_geom_angle
N1 Ta1 N2 65.71(12)
N1 Ta1 C1 106.78(15)
N2 Ta1 C1 107.18(15)
N1 Ta1 C20 106.03(14)
N2 Ta1 C20 107.52(14)
C1 Ta1 C20 139.53(11)
N1 Ta1 C24 136.30(15)
N2 Ta1 C24 102.39(14)
C1 Ta1 C24 116.81(15)
C20 Ta1 C24 34.52(17)
N1 Ta1 C21 103.16(14)
N2 Ta1 C21 138.43(15)
C1 Ta1 C21 114.32(15)
C20 Ta1 C21 34.10(16)
C24 Ta1 C21 56.64(12)
N1 Ta1 C22 129.88(15)
N2 Ta1 C22 157.50(14)
C1 Ta1 C22 84.97(12)
C20 Ta1 C22 55.66(12)
C24 Ta1 C22 55.15(13)
C21 Ta1 C22 33.61(14)
N1 Ta1 C23 158.71(14)
N2 Ta1 C23 127.10(15)
C1 Ta1 C23 86.48(13)
C20 Ta1 C23 55.83(13)
C24 Ta1 C23 33.12(14)
C21 Ta1 C23 55.68(14)
C22 Ta1 C23 32.76(11)
C2 C1 Ta1 126.4(2)
C2 C1 H1 111(3)
Ta1 C1 H1 115(3)
C2 C1 H2 104(3)
Ta1 C1 H2 98(3)
H1 C1 H2 96(3)
C3 C2 C5 109.4(4)
C3 C2 C4 108.3(5)
C5 C2 C4 107.8(5)
C3 C2 C1 111.0(4)
C5 C2 C1 111.1(4)
C4 C2 C1 109.2(3)
C2 C3 H31 109.5
C2 C3 H32 109.5
H31 C3 H32 109.5
C2 C3 H33 109.5
H31 C3 H33 109.5
H32 C3 H33 109.5
C2 C4 H41 109.5
C2 C4 H42 109.5
H41 C4 H42 109.5
C2 C4 H43 109.5
H41 C4 H43 109.5
H42 C4 H43 109.5
C2 C5 H51 109.5
C2 C5 H52 109.5
H51 C5 H52 109.5
C2 C5 H53 109.5
H51 C5 H53 109.5
H52 C5 H53 109.5
C10 N1 C12 119.6(4)
C10 N1 Ta1 96.1(3)
C12 N1 Ta1 144.3(3)
C10 N2 C15 119.6(4)
C10 N2 Ta1 95.7(3)
C15 N2 Ta1 144.7(3)
C11 C10 N1 128.9(6)
C11 C10 N2 128.6(5)
N1 C10 N2 102.4(2)
C10 C11 H111 119(4)
C10 C11 H112 118(4)
H111 C11 H112 122(4)
N1 C12 C14 111.0(4)
N1 C12 C13 112.0(4)
C14 C12 C13 110.8(5)
N1 C12 H12 107.6
C14 C12 H12 107.6
C13 C12 H12 107.6
C12 C13 H131 109.5
C12 C13 H132 109.5
H131 C13 H132 109.5
C12 C13 H133 109.5
H131 C13 H133 109.5
H132 C13 H133 109.5
C12 C14 H141 109.5
C12 C14 H142 109.5
H141 C14 H142 109.5
C12 C14 H143 109.5
H141 C14 H143 109.5
H142 C14 H143 109.5
N2 C15 C17 111.0(4)
N2 C15 C16 111.6(5)
C17 C15 C16 111.1(5)
N2 C15 H15 107.6
C17 C15 H15 107.6
C16 C15 H15 107.6
C15 C16 H161 109.5
C15 C16 H162 109.5
H161 C16 H162 109.5
C15 C16 H163 109.5
H161 C16 H163 109.5
H162 C16 H163 109.5
C15 C17 H171 109.5
C15 C17 H172 109.5
H171 C17 H172 109.5
C15 C17 H173 109.5
H171 C17 H173 109.5
H172 C17 H173 109.5
C21 C20 C24 108.5(3)
C21 C20 C25 126.0(6)
C24 C20 C25 125.4(5)
C21 C20 Ta1 74.7(2)
C24 C20 Ta1 74.4(2)
C25 C20 Ta1 120.5(2)
C20 C21 C22 106.8(4)
C20 C21 C26 125.3(5)
C22 C21 C26 126.6(5)
C20 C21 Ta1 71.2(2)
C22 C21 Ta1 75.3(2)
C26 C21 Ta1 128.9(3)
C23 C22 C21 109.0(4)
C23 C22 C27 125.9(5)
C21 C22 C27 124.8(5)
C23 C22 Ta1 74.1(2)
C21 C22 Ta1 71.1(2)
C27 C22 Ta1 125.4(3)
C22 C23 C24 108.1(4)
C22 C23 C28 125.5(5)
C24 C23 C28 126.3(5)
C22 C23 Ta1 73.2(2)
C24 C23 Ta1 70.7(2)
C28 C23 Ta1 124.8(3)
C23 C24 C20 107.6(4)
C23 C24 C29 125.8(5)
C20 C24 C29 125.3(5)
C23 C24 Ta1 76.1(2)
C20 C24 Ta1 71.1(2)
C29 C24 Ta1 128.4(3)
C20 C25 H251 109.5
C20 C25 H252 109.5
H251 C25 H252 109.5
C20 C25 H253 109.5
H251 C25 H253 109.5
H252 C25 H253 109.5
C21 C26 H261 109.5
C21 C26 H262 109.5
H261 C26 H262 109.5
C21 C26 H263 109.5
H261 C26 H263 109.5
H262 C26 H263 109.5
C22 C27 H271 109.5
C22 C27 H272 109.5
H271 C27 H272 109.5
C22 C27 H273 109.5
H271 C27 H273 109.5
H272 C27 H273 109.5
C23 C28 H281 109.5
C23 C28 H282 109.5
H281 C28 H282 109.5
C23 C28 H283 109.5
H281 C28 H283 109.5
H282 C28 H283 109.5
C24 C29 H291 109.5
C24 C29 H292 109.5
H291 C29 H292 109.5
C24 C29 H293 109.5
H291 C29 H293 109.5
H292 C29 H293 109.5

loop_
_geom_bond_atom_site_label_1
_geom_bond_atom_site_label_2
_geom_bond_distance
Ta1 N1 2.021(3)
Ta1 N2 2.027(3)
Ta1 C1 2.199(3)
Ta1 C20 2.385(3)
Ta1 C24 2.428(4)
Ta1 C21 2.430(4)
Ta1 C22 2.485(4)
Ta1 C23 2.497(4)
C1 C2 1.550(4)
C1 H1 0.98(3)
C1 H2 0.98(3)
C2 C3 1.513(7)
C2 C5 1.527(7)
C2 C4 1.536(5)
C3 H31 0.9700
C3 H32 0.9700
C3 H33 0.9700
C4 H41 0.9700
C4 H42 0.9700
C4 H43 0.9700
C5 H51 0.9700
C5 H52 0.9700
C5 H53 0.9700
N1 C10 1.406(6)
N1 C12 1.463(6)
N2 C10 1.411(6)
N2 C15 1.458(6)
C10 C11 1.348(5)
C11 H111 0.95(3)
C11 H112 0.95(3)
C12 C14 1.514(8)
C12 C13 1.533(7)
C12 H12 0.9900
C13 H131 0.9700
C13 H132 0.9700
C13 H133 0.9700
C14 H141 0.9700
C14 H142 0.9700
C14 H143 0.9700
C15 C17 1.518(8)
C15 C16 1.523(7)
C15 H15 0.9900
C16 H161 0.9700
C16 H162 0.9700
C16 H163 0.9700
C17 H171 0.9700
C17 H172 0.9700
C17 H173 0.9700
C20 C21 1.412(7)
C20 C24 1.429(7)
C20 C25 1.518(5)
C21 C22 1.422(6)
C21 C26 1.511(7)
C22 C23 1.405(5)
C22 C27 1.504(6)
C23 C24 1.406(6)
C23 C28 1.510(6)
C24 C29 1.503(7)
C25 H251 0.9700
C25 H252 0.9700
C25 H253 0.9700
C26 H261 0.9700
C26 H262 0.9700
C26 H263 0.9700
C27 H271 0.9700
C27 H272 0.9700
C27 H273 0.9700
C28 H281 0.9700
C28 H282 0.9700
C28 H283 0.9700
C29 H291 0.9700
C29 H292 0.9700
C29 H293 0.9700

loop_
_geom_torsion_atom_site_label_1
_geom_torsion_atom_site_label_2
_geom_torsion_atom_site_label_3
_geom_torsion_atom_site_label_4
_geom_torsion
N1 Ta1 C1 C2 -36.9(5)
N2 Ta1 C1 C2 32.2(5)
C20 Ta1 C1 C2 -179.8(4)
C24 Ta1 C1 C2 146.3(4)
C21 Ta1 C1 C2 -150.3(4)
C22 Ta1 C1 C2 -167.1(5)
C23 Ta1 C1 C2 160.1(5)
Ta1 C1 C2 C3 60.7(6)
Ta1 C1 C2 C5 -61.2(6)
Ta1 C1 C2 C4 -180.0(5)
N2 Ta1 N1 C10 -1.49(17)
C1 Ta1 N1 C10 100.2(2)
C20 Ta1 N1 C10 -103.8(2)
C24 Ta1 N1 C10 -83.9(3)
C21 Ta1 N1 C10 -139.0(2)
C22 Ta1 N1 C10 -162.19(19)
C23 Ta1 N1 C10 -133.1(4)
N2 Ta1 N1 C12 177.2(6)
C1 Ta1 N1 C12 -81.1(5)
C20 Ta1 N1 C12 74.8(5)
C24 Ta1 N1 C12 94.7(5)
C21 Ta1 N1 C12 39.7(5)
C22 Ta1 N1 C12 16.5(6)
C23 Ta1 N1 C12 45.5(7)
N1 Ta1 N2 C10 1.48(17)
C1 Ta1 N2 C10 -99.6(2)
C20 Ta1 N2 C10 101.6(2)
C24 Ta1 N2 C10 137.0(2)
C21 Ta1 N2 C10 83.9(3)
C22 Ta1 N2 C10 140.0(3)
C23 Ta1 N2 C10 161.60(19)
N1 Ta1 N2 C15 -176.2(6)
C1 Ta1 N2 C15 82.8(5)
C20 Ta1 N2 C15 -76.1(5)
C24 Ta1 N2 C15 -40.7(5)
C21 Ta1 N2 C15 -93.8(5)
C22 Ta1 N2 C15 -37.7(7)
C23 Ta1 N2 C15 -16.0(6)
C12 N1 C10 C11 5.0(6)
Ta1 N1 C10 C11 -175.8(4)
C12 N1 C10 N2 -177.1(4)
Ta1 N1 C10 N2 2.0(2)
C15 N2 C10 C11 -5.7(6)
Ta1 N2 C10 C11 175.9(4)
C15 N2 C10 N1 176.4(4)
Ta1 N2 C10 N1 -2.0(2)
C10 N1 C12 C14 -158.4(4)
Ta1 N1 C12 C14 23.1(7)
C10 N1 C12 C13 77.2(5)
Ta1 N1 C12 C13 -101.3(6)
C10 N2 C15 C17 159.8(4)
Ta1 N2 C15 C17 -22.9(7)
C10 N2 C15 C16 -75.7(5)
Ta1 N2 C15 C16 101.6(6)
N1 Ta1 C20 C21 -89.9(3)
N2 Ta1 C20 C21 -158.9(2)
C1 Ta1 C20 C21 53.2(4)
C24 Ta1 C20 C21 114.6(3)
C22 Ta1 C20 C21 37.8(2)
C23 Ta1 C20 C21 77.7(3)
N1 Ta1 C20 C24 155.5(2)
N2 Ta1 C20 C24 86.4(2)
C1 Ta1 C20 C24 -61.5(4)
C21 Ta1 C20 C24 -114.6(3)
C22 Ta1 C20 C24 -76.8(2)
C23 Ta1 C20 C24 -36.9(2)
N1 Ta1 C20 C25 33.3(6)
N2 Ta1 C20 C25 -35.8(6)
C1 Ta1 C20 C25 176.3(5)
C24 Ta1 C20 C25 -122.2(7)
C21 Ta1 C20 C25 123.2(7)
C22 Ta1 C20 C25 161.0(6)
C23 Ta1 C20 C25 -159.1(6)
C24 C20 C21 C22 -0.2(3)
C25 C20 C21 C22 175.6(3)
Ta1 C20 C21 C22 -67.5(3)
C24 C20 C21 C26 -167.8(4)
C25 C20 C21 C26 8.0(6)
Ta1 C20 C21 C26 124.8(4)
C24 C20 C21 Ta1 67.4(2)
C25 C20 C21 Ta1 -116.9(4)
N1 Ta1 C21 C20 99.2(3)
N2 Ta1 C21 C20 31.1(4)
C1 Ta1 C21 C20 -145.2(3)
C24 Ta1 C21 C20 -38.1(2)
C22 Ta1 C21 C20 -113.9(4)
C23 Ta1 C21 C20 -78.2(3)
N1 Ta1 C21 C22 -146.9(2)
N2 Ta1 C21 C22 145.0(3)
C1 Ta1 C21 C22 -31.4(3)
C20 Ta1 C21 C22 113.9(4)
C24 Ta1 C21 C22 75.8(3)
C23 Ta1 C21 C22 35.7(2)
N1 Ta1 C21 C26 -21.4(5)
N2 Ta1 C21 C26 -89.5(5)
C1 Ta1 C21 C26 94.1(5)
C20 Ta1 C21 C26 -120.7(6)
C24 Ta1 C21 C26 -158.7(6)
C22 Ta1 C21 C26 125.5(6)
C23 Ta1 C21 C26 161.2(6)
C20 C21 C22 C23 -0.1(4)
C26 C21 C22 C23 167.3(4)
Ta1 C21 C22 C23 -64.9(3)
C20 C21 C22 C27 -174.8(4)
C26 C21 C22 C27 -7.3(6)
Ta1 C21 C22 C27 120.5(4)
C20 C21 C22 Ta1 64.7(2)
C26 C21 C22 Ta1 -127.9(4)
N1 Ta1 C22 C23 161.0(2)
N2 Ta1 C22 C23 32.9(5)
C1 Ta1 C22 C23 -91.3(3)
C20 Ta1 C22 C23 78.7(3)
C24 Ta1 C22 C23 36.5(3)
C21 Ta1 C22 C23 117.1(4)
N1 Ta1 C22 C21 43.9(3)
N2 Ta1 C22 C21 -84.2(5)
C1 Ta1 C22 C21 151.6(3)
C20 Ta1 C22 C21 -38.4(3)
C24 Ta1 C22 C21 -80.6(2)
C23 Ta1 C22 C21 -117.1(4)
N1 Ta1 C22 C27 -75.9(5)
N2 Ta1 C22 C27 156.0(4)
C1 Ta1 C22 C27 31.8(5)
C20 Ta1 C22 C27 -158.2(5)
C24 Ta1 C22 C27 159.6(5)
C21 Ta1 C22 C27 -119.8(5)
C23 Ta1 C22 C27 123.1(6)
C21 C22 C23 C24 0.4(5)
C27 C22 C23 C24 174.9(3)
Ta1 C22 C23 C24 -62.5(3)
C21 C22 C23 C28 -176.0(3)
C27 C22 C23 C28 -1.5(7)
Ta1 C22 C23 C28 121.1(4)
C21 C22 C23 Ta1 62.9(3)
C27 C22 C23 Ta1 -122.5(4)
N1 Ta1 C23 C22 -43.5(5)
N2 Ta1 C23 C22 -164.9(2)
C1 Ta1 C23 C22 86.2(3)
C20 Ta1 C23 C22 -78.2(3)
C24 Ta1 C23 C22 -116.7(4)
C21 Ta1 C23 C22 -36.6(3)
N1 Ta1 C23 C24 73.2(5)
N2 Ta1 C23 C24 -48.2(3)
C1 Ta1 C23 C24 -157.1(3)
C20 Ta1 C23 C24 38.5(3)
C21 Ta1 C23 C24 80.1(3)
C22 Ta1 C23 C24 116.7(4)
N1 Ta1 C23 C28 -165.4(4)
N2 Ta1 C23 C28 73.2(5)
C1 Ta1 C23 C28 -35.7(5)
C20 Ta1 C23 C28 159.9(5)
C24 Ta1 C23 C28 121.4(6)
C21 Ta1 C23 C28 -158.5(5)
C22 Ta1 C23 C28 -121.9(6)
C22 C23 C24 C20 -0.5(4)
C28 C23 C24 C20 175.9(4)
Ta1 C23 C24 C20 -64.6(2)
C22 C23 C24 C29 -168.3(4)
C28 C23 C24 C29 8.1(7)
Ta1 C23 C24 C29 127.6(5)
C22 C23 C24 Ta1 64.1(3)
C28 C23 C24 Ta1 -119.5(4)
C21 C20 C24 C23 0.4(4)
C25 C20 C24 C23 -175.4(3)
Ta1 C20 C24 C23 68.0(3)
C21 C20 C24 C29 168.3(4)
C25 C20 C24 C29 -7.5(6)
Ta1 C20 C24 C29 -124.2(4)
C21 C20 C24 Ta1 -67.6(2)
C25 C20 C24 Ta1 116.6(3)
N1 Ta1 C24 C23 -149.8(3)
N2 Ta1 C24 C23 142.5(3)
C1 Ta1 C24 C23 25.8(3)
C20 Ta1 C24 C23 -114.5(4)
C21 Ta1 C24 C23 -76.9(3)
C22 Ta1 C24 C23 -36.1(2)
N1 Ta1 C24 C20 -35.3(3)
N2 Ta1 C24 C20 -103.0(2)
C1 Ta1 C24 C20 140.3(3)
C21 Ta1 C24 C20 37.6(2)
C22 Ta1 C24 C20 78.4(3)
C23 Ta1 C24 C20 114.5(4)
N1 Ta1 C24 C29 85.2(6)
N2 Ta1 C24 C29 17.5(6)
C1 Ta1 C24 C29 -99.2(6)
C20 Ta1 C24 C29 120.5(6)
C21 Ta1 C24 C29 158.1(6)
C22 Ta1 C24 C29 -161.1(6)
C23 Ta1 C24 C29 -125.0(7)
